data_2103179
loop_
_publ_author_name
'Marsh, Richard E.'
'Kapon, Moshe'
'Hu, Shengzhi'
'Herbstein, Frank H.'

_publ_section_title
;
 Some 60 new space-group corrections
;
_journal_issue 1
_journal_name_full 'Acta Crystallographica Section B'
_journal_page_first 62
_journal_page_last 77
_journal_paper_doi 10.1107/S0108768101017128
_journal_volume 58
_journal_year 2002
_chemical_formula_sum 'C31 H44 B2 Cu2 N12 O3'
_chemical_name_systematic
;
(Hydrogen-tris(3,5-dimethylpyrazolyl)borate-N,N',N'')-
(\m2-carbonato-O,O,O',O'')- di-copper(II)
;
_space_group_IT_number 36
_symmetry_cell_setting orthorhombic
_symmetry_space_group_name_Hall 'C 2c -2'
_symmetry_space_group_name_H-M 'C m c 21'
_cell_angle_alpha 90.00
_cell_angle_beta 90.00
_cell_angle_gamma 89.97
_cell_formula_units_Z 4
_cell_length_a 13.498
_cell_length_b 8.834
_cell_length_c 31.008
_cell_volume 3697.435
_cod_data_source_file bm0047.cif
_cod_data_source_block CSD_CIF_Table_18S
_cod_depositor_comments
;
 Marking attached hydrogen atoms.

 Antanas Vaitkus,
 2017-08-04

 Adding the _cell_formula_units_Z data item after consulting the original
 publication.

 Antanas Vaitkus,
 2017-08-04

The following automatic conversions were performed:
'_symmetry_cell_setting' value 'Orthorhombic' changed to 'orthorhombic'
according to '/home/saulius/struct/CIF-dictionaries/cif_core.dic'
dictionary named 'cif_core.dic' version 2.4.1 from 2010-06-29.

Automatic conversion script
Id: cif_fix_enum 1527 2010-12-29 10:47:43Z saulius 

The following automatic conversions were performed:

'_symmetry_cell_setting' value 'Orthorhombic' changed to
'orthorhombic' according to
/home/saulius/struct/CIF-dictionaries/cif_core.dic dictionary named
'cif_core.dic' version 2.4.1 from 2010-06-29.

Automatic conversion script
Id: cif_fix_values 1715 2011-07-08 13:25:40Z adriana 
;
_cod_original_sg_symbol_H-M 'Cmc21 '
_cod_original_formula_sum ' C31 H44 B2 Cu2 N12 O3 '
_cod_database_code 2103179

loop_
_symmetry_equiv_pos_as_xyz
'x, y, z'
'-x, -y, z+1/2'
'x, -y, z+1/2'
'-x, y, z'
'x+1/2, y+1/2, z'
'-x+1/2, -y+1/2, z+1/2'
'x+1/2, -y+1/2, z+1/2'
'-x+1/2, y+1/2, z'

loop_
_atom_site_label
_atom_site_fract_x
_atom_site_fract_y
_atom_site_fract_z
_atom_site_attached_hydrogens
Cu1 .0 .37292 .11598 0
Cu2 .0 .30570 .24813 0
O1 .0 .3214 .18296 0
O2 .0 .5430 .15391 0
O3 .0 .5050 .22533 0
N1 .0 .4728 .06051 0
N2 .1080 .2246 .09685 0
N4 .0 .0930 .25948 0
N5 .1092 .3394 .29609 0
N7 .0 .3789 .02579 0
N8 .0932 .1632 .05770 0
N10 .0 .0438 .30213 0
N11 .0944 .2657 .33389 0
B1 .0 .2076 .03164 1
B2 .0 .1660 .33987 1
C1 .0 .4625 .18754 0
C2 .0 .7560 .07701 3
C3 .0 .6200 .04554 1
C4 .0 .6094 .00175 0
C5 .0 .4650 -.01115 0
C6 .0 .3962 -.05560 3
C7 .2387 .2290 .15554 3
C8 .1981 .1749 .11128 0
C9 .2382 .0808 .08153 1
C10 .1738 .0733 .04800 0
C11 .1817 -.0138 .00474 3
C17 .0 -.0346 .18716 3
C18 .0 -.0350 .23599 0
C19 .0 -.1604 .26366 1
C20 .0 -.1094 .30421 0
C21 .0 -.1936 .34716 3
C22 .2290 .5212 .26302 3
C23 .1894 .4252 .30109 0
C24 .2286 .4059 .34196 1
C25 .1656 .3050 .36212 0
C26 .1688 .2394 .40800 3

loop_
_atom_type_symbol
C
Cu
O
N
B
